data_7226782
loop_
_publ_author_name
'shen, junju'
'wang, feng'
'li, xiangxia'
'yu, tanlai'
'Hao, Pengfei'
'Fu, Yunlong'

_publ_section_title
;
 Two Photochromic Methylated Nicotinohydrazide Iodoargentate Hybrids
;
_journal_name_full 'RSC Adv.'
_journal_paper_doi 10.1039/C6RA20084B
_journal_year 2016
_chemical_formula_moiety 'Ag7 I9,C10 H17 N3 O'
_chemical_formula_sum 'C10 H17 Ag7 I9 N3 O'
_chemical_formula_weight 2092.46
_chemical_name_systematic
; 
 ? 
;
_space_group_IT_number 14
_symmetry_cell_setting monoclinic
_symmetry_space_group_name_Hall '-P 2yn'
_symmetry_space_group_name_H-M 'P 1 21/n 1'
_atom_sites_solution_hydrogens geom
_atom_sites_solution_primary direct
_atom_sites_solution_secondary difmap
_audit_creation_method SHELXL-97
_audit_update_record
;
2016-07-30 deposited with the CCDC.
2016-10-11 downloaded from the CCDC.
;
_cell_angle_alpha 90.00
_cell_angle_beta 92.523(4)
_cell_angle_gamma 90.00
_cell_formula_units_Z 4
_cell_length_a 12.4724(4)
_cell_length_b 13.4637(5)
_cell_length_c 19.9965(8)
_cell_measurement_reflns_used 2832
_cell_measurement_temperature 293(2)
_cell_measurement_theta_max 26.7250
_cell_measurement_theta_min 3.0700
_cell_volume 3354.7(2)
_computing_cell_refinement
;
CrysAlisPro, Agilent Technologies,
Version 1.171.37.33 (release 27-03-2014 CrysAlis171 .NET)
(compiled Mar 27 2014,17:12:48)
;
_computing_data_collection
;
CrysAlisPro, Agilent Technologies,
Version 1.171.37.33 (release 27-03-2014 CrysAlis171 .NET)
(compiled Mar 27 2014,17:12:48)
;
_computing_data_reduction
;
CrysAlisPro, Agilent Technologies,
Version 1.171.37.33 (release 27-03-2014 CrysAlis171 .NET)
(compiled Mar 27 2014,17:12:48)
;
_computing_structure_refinement 'SHELXL-97 (Sheldrick, 1997)'
_computing_structure_solution 'SHELXS-97 (Sheldrick, 1990)'
_diffrn_ambient_temperature 293(2)
_diffrn_detector_area_resol_mean 16.0710
_diffrn_measured_fraction_theta_full 0.999
_diffrn_measured_fraction_theta_max 0.999
_diffrn_measurement_device_type 'Xcalibur, Eos, Gemini'
_diffrn_radiation_monochromator graphite
_diffrn_radiation_source 'fine-focus sealed tube'
_diffrn_radiation_type MoK\a
_diffrn_radiation_wavelength 0.71073
_diffrn_reflns_av_R_equivalents 0.0722
_diffrn_reflns_av_sigmaI/netI 0.0837
_diffrn_reflns_limit_h_max 15
_diffrn_reflns_limit_h_min -15
_diffrn_reflns_limit_k_max 15
_diffrn_reflns_limit_k_min -16
_diffrn_reflns_limit_l_max 23
_diffrn_reflns_limit_l_min -24
_diffrn_reflns_number 16438
_diffrn_reflns_theta_full 26.00
_diffrn_reflns_theta_max 26.00
_diffrn_reflns_theta_min 2.54
_exptl_absorpt_coefficient_mu 12.294
_exptl_absorpt_correction_T_max 0.8869
_exptl_absorpt_correction_T_min 0.7911
_exptl_absorpt_correction_type multi-scan
_exptl_absorpt_process_details
;
CrysAlisPro, Agilent Technologies,
Version 1.171.37.33 (release 27-03-2014 CrysAlis171 .NET)
(compiled Mar 27 2014,17:12:48)
Empirical absorption correction using spherical harmonics,
 implemented in SCALE3 ABSPACK scaling algorithm.
;
_exptl_crystal_colour yellow
_exptl_crystal_density_diffrn 4.143
_exptl_crystal_density_method 'not measured'
_exptl_crystal_description plate
_exptl_crystal_F_000 3648
_exptl_crystal_size_max 0.02
_exptl_crystal_size_mid 0.02
_exptl_crystal_size_min 0.01
_refine_diff_density_max 5.074
_refine_diff_density_min -2.685
_refine_diff_density_rms 0.345
_refine_ls_extinction_method none
_refine_ls_goodness_of_fit_ref 1.041
_refine_ls_hydrogen_treatment mixed
_refine_ls_matrix_type full
_refine_ls_number_parameters 275
_refine_ls_number_reflns 6585
_refine_ls_number_restraints 199
_refine_ls_restrained_S_all 1.085
_refine_ls_R_factor_all 0.1033
_refine_ls_R_factor_gt 0.0655
_refine_ls_shift/su_max 0.011
_refine_ls_shift/su_mean 0.001
_refine_ls_structure_factor_coef Fsqd
_refine_ls_weighting_details 'calc w=1/[\s^2^(Fo^2^)+(0.0829P)^2^+26.0528P] where P=(Fo^2^+2Fc^2^)/3'
_refine_ls_weighting_scheme calc
_refine_ls_wR_factor_gt 0.1624
_refine_ls_wR_factor_ref 0.1958
_reflns_number_gt 4204
_reflns_number_total 6585
_reflns_threshold_expression >2sigma(I)
_cod_data_source_file c6ra20084b2.cif
_cod_data_source_block 141206x91
_cod_depositor_comments
;
The following automatic conversions were performed:

'_exptl_absorpt_correction_type' value 'Multi-scan' changed to
'multi-scan' according to
/usr/data/users/saulius/crontab/automatic-downloads/rss-feeds/RSC/lib/dictionaries/cif_core.dic
dictionary named 'cif_core.dic' version 2.4.2 from 2011-04-26.

Automatic conversion script
Id: cif_fix_values 4268 2015-11-12 08:31:59Z antanas 
;
_cod_original_cell_volume 3354.6(2)
_cod_original_sg_symbol_H-M 'P 21/n'
_cod_database_code 7226782

loop_
_symmetry_equiv_pos_as_xyz
'x, y, z'
'-x+1/2, y+1/2, -z+1/2'
'-x, -y, -z'
'x-1/2, -y-1/2, z-1/2'

loop_
_atom_site_label
_atom_site_type_symbol
_atom_site_fract_x
_atom_site_fract_y
_atom_site_fract_z
_atom_site_U_iso_or_equiv
_atom_site_adp_type
_atom_site_occupancy
_atom_site_symmetry_multiplicity
_atom_site_calc_flag
_atom_site_refinement_flags
Ag1 Ag 0.15557(7) 0.26007(6) 0.11909(4) 0.0681(2) Uani 1 1 d U
Ag2 Ag 0.30912(6) 0.46234(6) 0.12533(4) 0.0728(3) Uani 1 1 d U
Ag3 Ag 0.46211(6) 0.58303(5) 0.22296(4) 0.0650(2) Uani 1 1 d U
Ag4 Ag 0.49577(6) 0.26817(5) 0.28483(4) 0.0615(2) Uani 1 1 d U
Ag5 Ag 0.48204(7) 0.42847(6) 0.41012(4) 0.0815(3) Uani 1 1 d U
Ag6 Ag 0.41564(8) 0.05575(8) 0.35151(5) 0.0986(3) Uani 1 1 d U
Ag7 Ag 0.25016(6) 0.31292(7) 0.25527(4) 0.0788(3) Uani 1 1 d U
I1 I 0.11454(5) 0.09855(4) 0.03555(3) 0.05046(16) Uani 1 1 d U
I2 I 0.12982(5) 0.43484(4) 0.03866(3) 0.05659(18) Uani 1 1 d U
I3 I 0.47308(5) 0.58379(4) 0.08282(3) 0.05664(18) Uani 1 1 d U
I4 I 0.47418(4) 0.78191(4) 0.26774(3) 0.04314(14) Uani 1 1 d U
I5 I 0.24688(4) 0.52828(4) 0.25914(3) 0.04778(16) Uani 1 1 d U
I6 I 0.39543(4) 0.26289(4) 0.14762(3) 0.04037(14) Uani 1 1 d U
I7 I 0.60430(4) 0.45442(4) 0.29393(3) 0.04569(15) Uani 1 1 d U
I8 I 0.33109(4) 0.26758(4) 0.38495(3) 0.04318(14) Uani 1 1 d U
I9 I 0.61505(4) 0.09362(4) 0.30213(3) 0.04955(16) Uani 1 1 d U
N1 N 0.5989(4) 0.8485(4) 1.0855(3) 0.0411(15) Uani 1 1 d U
N2 N 0.3401(5) 0.7561(4) 0.9588(3) 0.0453(14) Uani 1 1 d DU
H2 H 0.3837 0.7157 0.9793 0.054 Uiso 1 1 calc R
N3 N 0.2651(5) 0.7156(5) 0.9107(3) 0.0505(15) Uani 1 1 d DU
O1 O 0.2961(5) 0.9192(4) 0.9480(3) 0.0651(18) Uani 1 1 d U
C1 C 0.5283(5) 0.8241(6) 1.0357(4) 0.0399(17) Uani 1 1 d U
H1 H 0.5436 0.7736 1.0058 0.048 Uiso 1 1 calc R
C2 C 0.4301(6) 0.8765(6) 1.0293(3) 0.0414(16) Uani 1 1 d U
C3 C 0.4113(6) 0.9541(5) 1.0737(4) 0.0455(18) Uani 1 1 d U
H3 H 0.3489 0.9918 1.0694 0.055 Uiso 1 1 calc R
C4 C 0.4883(7) 0.9735(6) 1.1245(4) 0.0530(19) Uani 1 1 d U
H4 H 0.4749 1.0221 1.1561 0.064 Uiso 1 1 calc R
C5 C 0.5829(6) 0.9228(6) 1.1290(4) 0.0489(18) Uani 1 1 d U
H5 H 0.6355 0.9392 1.1615 0.059 Uiso 1 1 calc R
C6 C 0.6959(7) 0.7826(7) 1.0917(5) 0.070(3) Uani 1 1 d U
H6A H 0.6998 0.7426 1.0522 0.105 Uiso 1 1 calc R
H6B H 0.6907 0.7403 1.1301 0.105 Uiso 1 1 calc R
H6C H 0.7593 0.8228 1.0968 0.105 Uiso 1 1 calc R
C7 C 0.3479(6) 0.8544(6) 0.9750(4) 0.0449(17) Uani 1 1 d U
C8 C 0.2963(10) 0.6063(6) 0.9043(6) 0.084(3) Uani 1 1 d U
H8A H 0.3674 0.6017 0.8880 0.126 Uiso 1 1 calc R
H8B H 0.2466 0.5736 0.8737 0.126 Uiso 1 1 calc R
H8C H 0.2947 0.5749 0.9474 0.126 Uiso 1 1 calc R
C9 C 0.2789(7) 0.7627(6) 0.8442(4) 0.0510(17) Uani 1 1 d U
H9A H 0.2733 0.8335 0.8484 0.076 Uiso 1 1 calc R
H9B H 0.2241 0.7391 0.8129 0.076 Uiso 1 1 calc R
H9C H 0.3482 0.7458 0.8285 0.076 Uiso 1 1 calc R
C10 C 0.1550(7) 0.7242(7) 0.9320(5) 0.0684(19) Uani 1 1 d U
H10A H 0.1538 0.7140 0.9795 0.103 Uiso 1 1 calc R
H10B H 0.1110 0.6751 0.9094 0.103 Uiso 1 1 calc R
H10C H 0.1279 0.7893 0.9211 0.103 Uiso 1 1 calc R

loop_
_atom_site_aniso_label
_atom_site_aniso_U_11
_atom_site_aniso_U_22
_atom_site_aniso_U_33
_atom_site_aniso_U_23
_atom_site_aniso_U_13
_atom_site_aniso_U_12
Ag1 0.0683(4) 0.0774(4) 0.0582(4) -0.0127(4) -0.0004(4) -0.0082(4)
Ag2 0.0644(4) 0.0798(4) 0.0730(5) -0.0007(4) -0.0122(4) -0.0066(4)
Ag3 0.0703(4) 0.0645(4) 0.0591(4) -0.0012(3) -0.0083(4) 0.0017(3)
Ag4 0.0544(4) 0.0653(4) 0.0651(4) 0.0048(3) 0.0058(3) 0.0088(3)
Ag5 0.0893(5) 0.0839(5) 0.0721(5) -0.0187(4) 0.0144(4) -0.0099(4)
Ag6 0.0715(5) 0.1162(6) 0.1087(7) 0.0246(6) 0.0100(5) -0.0169(5)
Ag7 0.0587(4) 0.1172(6) 0.0592(5) -0.0012(4) -0.0110(4) 0.0010(4)
I1 0.0594(3) 0.0475(3) 0.0434(3) -0.0016(2) -0.0102(3) -0.0105(3)
I2 0.0591(3) 0.0563(3) 0.0528(3) 0.0028(3) -0.0145(3) 0.0039(3)
I3 0.0688(4) 0.0594(3) 0.0411(3) 0.0074(3) -0.0044(3) -0.0048(3)
I4 0.0373(2) 0.0480(3) 0.0436(3) 0.0013(2) -0.0033(2) -0.0014(2)
I5 0.0425(3) 0.0530(3) 0.0478(3) -0.0015(2) 0.0019(2) 0.0002(2)
I6 0.0341(2) 0.0463(3) 0.0405(3) -0.0001(2) -0.0009(2) 0.0016(2)
I7 0.0408(3) 0.0503(3) 0.0454(3) 0.0050(2) -0.0045(2) 0.0018(2)
I8 0.0498(3) 0.0473(3) 0.0327(2) -0.0011(2) 0.0040(2) -0.0026(2)
I9 0.0439(3) 0.0482(3) 0.0561(3) 0.0072(3) -0.0040(3) 0.0050(2)
N1 0.031(2) 0.044(3) 0.048(3) 0.000(2) -0.006(2) -0.022(2)
N2 0.042(3) 0.051(2) 0.041(3) 0.005(2) -0.014(2) 0.001(2)
N3 0.053(3) 0.077(3) 0.022(3) -0.004(2) 0.001(2) -0.007(3)
O1 0.075(4) 0.065(3) 0.053(3) 0.006(3) -0.019(3) 0.022(3)
C1 0.028(2) 0.060(4) 0.031(3) -0.007(3) 0.000(2) -0.020(2)
C2 0.045(3) 0.058(3) 0.021(3) 0.007(2) -0.005(2) -0.011(3)
C3 0.046(3) 0.039(3) 0.051(3) 0.002(2) 0.001(3) -0.013(3)
C4 0.077(4) 0.044(4) 0.038(4) -0.015(3) 0.001(3) -0.015(3)
C5 0.045(3) 0.064(3) 0.037(3) -0.004(3) -0.009(3) -0.029(2)
C6 0.033(3) 0.099(5) 0.076(6) -0.026(5) -0.014(4) -0.007(3)
C7 0.043(3) 0.055(3) 0.036(3) 0.011(2) -0.009(2) -0.004(3)
C8 0.114(6) 0.050(3) 0.086(7) 0.005(3) -0.026(6) -0.015(3)
C9 0.051(3) 0.061(3) 0.041(2) 0.006(2) -0.004(2) 0.002(3)
C10 0.050(2) 0.097(4) 0.058(4) 0.003(3) -0.006(2) -0.021(3)

loop_
_atom_type_symbol
_atom_type_description
_atom_type_scat_dispersion_real
_atom_type_scat_dispersion_imag
_atom_type_scat_source
C C 0.0033 0.0016 'International Tables Vol C Tables 4.2.6.8 and 6.1.1.4'
H H 0.0000 0.0000 'International Tables Vol C Tables 4.2.6.8 and 6.1.1.4'
N N 0.0061 0.0033 'International Tables Vol C Tables 4.2.6.8 and 6.1.1.4'
O O 0.0106 0.0060 'International Tables Vol C Tables 4.2.6.8 and 6.1.1.4'
Ag Ag -0.8971 1.1015 'International Tables Vol C Tables 4.2.6.8 and 6.1.1.4'
I I -0.4742 1.8119 'International Tables Vol C Tables 4.2.6.8 and 6.1.1.4'

loop_
_geom_angle_atom_site_label_1
_geom_angle_atom_site_label_2
_geom_angle_atom_site_label_3
_geom_angle
_geom_angle_site_symmetry_1
_geom_angle_site_symmetry_3
I1 Ag1 I4 117.50(3) . 2_545
I1 Ag1 I2 107.03(3) . .
I4 Ag1 I2 107.91(3) 2_545 .
I1 Ag1 Ag7 141.76(4) . .
I4 Ag1 Ag7 58.05(2) 2_545 .
I2 Ag1 Ag7 110.16(3) . .
I1 Ag1 I6 106.16(3) . .
I4 Ag1 I6 116.12(3) 2_545 .
I2 Ag1 I6 100.46(3) . .
Ag7 Ag1 I6 58.66(2) . .
I1 Ag1 Ag2 138.94(3) . .
I4 Ag1 Ag2 103.37(3) 2_545 .
I2 Ag1 Ag2 53.00(2) . .
Ag7 Ag1 Ag2 64.53(3) . .
I6 Ag1 Ag2 54.50(2) . .
I3 Ag2 I2 117.89(3) . .
I3 Ag2 I6 108.44(3) . .
I2 Ag2 I6 104.63(3) . .
I3 Ag2 I5 109.04(3) . .
I2 Ag2 I5 111.51(3) . .
I6 Ag2 I5 104.35(3) . .
I3 Ag2 Ag3 56.50(2) . .
I2 Ag2 Ag3 155.07(4) . .
I6 Ag2 Ag3 99.90(3) . .
I5 Ag2 Ag3 57.02(2) . .
I3 Ag2 Ag6 119.02(3) . 2
I2 Ag2 Ag6 56.39(3) . 2
I6 Ag2 Ag6 132.41(4) . 2
I5 Ag2 Ag6 58.12(3) . 2
Ag3 Ag2 Ag6 103.01(3) . 2
I3 Ag2 Ag1 154.08(4) . .
I2 Ag2 Ag1 54.87(2) . .
I6 Ag2 Ag1 57.38(2) . .
I5 Ag2 Ag1 96.09(3) . .
Ag3 Ag2 Ag1 141.57(3) . .
Ag6 Ag2 Ag1 79.42(3) 2 .
I3 Ag3 I7 116.56(3) . .
I3 Ag3 I4 107.95(3) . .
I7 Ag3 I4 113.53(3) . .
I3 Ag3 I5 109.58(3) . .
I7 Ag3 I5 106.66(3) . .
I4 Ag3 I5 101.45(3) . .
I3 Ag3 Ag2 55.56(2) . .
I7 Ag3 Ag2 110.41(3) . .
I4 Ag3 Ag2 135.51(3) . .
I5 Ag3 Ag2 58.55(2) . .
I9 Ag4 I7 118.88(3) . .
I9 Ag4 I8 107.36(3) . .
I7 Ag4 I8 107.68(3) . .
I9 Ag4 I6 107.16(3) . .
I7 Ag4 I6 105.07(3) . .
I8 Ag4 I6 110.61(3) . .
I9 Ag4 Ag5 119.90(3) . .
I7 Ag4 Ag5 54.53(2) . .
I8 Ag4 Ag5 54.88(2) . .
I6 Ag4 Ag5 132.90(3) . .
I9 Ag4 Ag6 52.79(2) . .
I7 Ag4 Ag6 151.67(4) . .
I8 Ag4 Ag6 59.47(2) . .
I6 Ag4 Ag6 103.19(3) . .
Ag5 Ag4 Ag6 103.30(3) . .
I1 Ag5 I7 117.73(3) 2 .
I1 Ag5 I8 112.80(3) 2 .
I7 Ag5 I8 108.42(3) . .
I1 Ag5 I1 90.31(3) 2 4_666
I7 Ag5 I1 113.92(3) . 4_666
I8 Ag5 I1 112.87(3) . 4_666
I1 Ag5 Ag4 148.70(4) 2 .
I7 Ag5 Ag4 54.41(2) . .
I8 Ag5 Ag4 55.77(2) . .
I1 Ag5 Ag4 120.92(3) 4_666 .
I9 Ag6 I2 126.98(4) . 2_545
I9 Ag6 I5 110.72(4) . 2_545
I2 Ag6 I5 110.91(4) 2_545 2_545
I9 Ag6 I8 103.05(3) . .
I2 Ag6 I8 106.25(4) 2_545 .
I5 Ag6 I8 92.73(3) 2_545 .
I9 Ag6 Ag2 162.62(5) . 2_545
I2 Ag6 Ag2 55.82(3) 2_545 2_545
I5 Ag6 Ag2 58.05(3) 2_545 2_545
I8 Ag6 Ag2 91.27(3) . 2_545
I9 Ag6 Ag4 53.66(2) . .
I2 Ag6 Ag4 152.26(4) 2_545 .
I5 Ag6 Ag4 90.90(3) 2_545 .
I8 Ag6 Ag4 53.93(2) . .
Ag2 Ag6 Ag4 133.82(4) 2_545 .
I8 Ag7 I4 115.36(3) . 2_545
I8 Ag7 I5 101.40(3) . .
I4 Ag7 I5 97.82(3) 2_545 .
I8 Ag7 I6 114.62(3) . .
I4 Ag7 I6 118.63(3) 2_545 .
I5 Ag7 I6 104.91(3) . .
I8 Ag7 Ag1 153.66(4) . .
I4 Ag7 Ag1 58.32(2) 2_545 .
I5 Ag7 Ag1 104.79(3) . .
I6 Ag7 Ag1 60.94(2) . .
Ag1 I1 Ag5 118.28(3) . 2_545
Ag1 I1 Ag5 133.34(3) . 4_565
Ag5 I1 Ag5 89.69(3) 2_545 4_565
Ag2 I2 Ag6 67.79(3) . 2
Ag2 I2 Ag1 72.13(3) . .
Ag6 I2 Ag1 93.36(3) 2 .
Ag2 I3 Ag3 67.94(3) . .
Ag3 I4 Ag7 92.83(3) . 2
Ag3 I4 Ag1 97.44(3) . 2
Ag7 I4 Ag1 63.62(3) 2 2
Ag7 I5 Ag3 103.45(3) . .
Ag7 I5 Ag2 70.79(3) . .
Ag3 I5 Ag2 64.43(2) . .
Ag7 I5 Ag6 96.61(3) . 2
Ag3 I5 Ag6 113.10(3) . 2
Ag2 I5 Ag6 63.83(3) . 2
Ag2 I6 Ag7 70.58(3) . .
Ag2 I6 Ag4 104.88(3) . .
Ag7 I6 Ag4 64.37(2) . .
Ag2 I6 Ag1 68.12(2) . .
Ag7 I6 Ag1 60.40(2) . .
Ag4 I6 Ag1 123.30(3) . .
Ag3 I7 Ag4 102.81(3) . .
Ag3 I7 Ag5 97.94(3) . .
Ag4 I7 Ag5 71.06(3) . .
Ag7 I8 Ag5 101.66(3) . .
Ag7 I8 Ag4 66.60(2) . .
Ag5 I8 Ag4 69.35(3) . .
Ag7 I8 Ag6 96.42(3) . .
Ag5 I8 Ag6 119.77(3) . .
Ag4 I8 Ag6 66.60(3) . .
Ag6 I9 Ag4 73.55(3) . .
C1 N1 C5 123.4(6) . .
C1 N1 C6 114.7(6) . .
C5 N1 C6 121.9(7) . .
C7 N2 N3 124.8(6) . .
C7 N2 H2 117.6 . .
N3 N2 H2 117.6 . .
N2 N3 C10 111.8(6) . .
N2 N3 C9 110.0(6) . .
C10 N3 C9 112.0(6) . .
N2 N3 C8 105.2(6) . .
C10 N3 C8 110.4(7) . .
C9 N3 C8 107.2(6) . .
N1 C1 C2 118.8(7) . .
N1 C1 H1 120.6 . .
C2 C1 H1 120.6 . .
C3 C2 C1 119.0(7) . .
C3 C2 C7 118.9(7) . .
C1 C2 C7 122.0(7) . .
C4 C3 C2 118.3(7) . .
C4 C3 H3 120.8 . .
C2 C3 H3 120.8 . .
C5 C4 C3 121.4(7) . .
C5 C4 H4 119.3 . .
C3 C4 H4 119.3 . .
N1 C5 C4 118.9(7) . .
N1 C5 H5 120.5 . .
C4 C5 H5 120.5 . .
N1 C6 H6A 109.5 . .
N1 C6 H6B 109.5 . .
H6A C6 H6B 109.5 . .
N1 C6 H6C 109.5 . .
H6A C6 H6C 109.5 . .
H6B C6 H6C 109.5 . .
O1 C7 N2 124.5(7) . .
O1 C7 C2 121.5(7) . .
N2 C7 C2 114.0(6) . .
N3 C8 H8A 109.5 . .
N3 C8 H8B 109.5 . .
H8A C8 H8B 109.5 . .
N3 C8 H8C 109.5 . .
H8A C8 H8C 109.5 . .
H8B C8 H8C 109.5 . .
N3 C9 H9A 109.5 . .
N3 C9 H9B 109.5 . .
H9A C9 H9B 109.5 . .
N3 C9 H9C 109.5 . .
H9A C9 H9C 109.5 . .
H9B C9 H9C 109.5 . .
N3 C10 H10A 109.5 . .
N3 C10 H10B 109.5 . .
H10A C10 H10B 109.5 . .
N3 C10 H10C 109.5 . .
H10A C10 H10C 109.5 . .
H10B C10 H10C 109.5 . .

loop_
_geom_bond_atom_site_label_1
_geom_bond_atom_site_label_2
_geom_bond_distance
_geom_bond_site_symmetry_2
Ag1 I1 2.7760(9) .
Ag1 I4 2.8546(10) 2_545
Ag1 I2 2.8602(10) .
Ag1 Ag7 3.0051(11) .
Ag1 I6 3.0209(10) .
Ag1 Ag2 3.3284(11) .
Ag2 I3 2.7807(10) .
Ag2 I2 2.7930(10) .
Ag2 I6 2.9199(9) .
Ag2 I5 2.9551(10) .
Ag2 Ag3 3.1249(11) .
Ag2 Ag6 3.1255(12) 2
Ag3 I3 2.8118(10) .
Ag3 I7 2.8171(9) .
Ag3 I4 2.8254(9) .
Ag3 I5 2.9058(9) .
Ag4 I9 2.7948(9) .
Ag4 I7 2.8516(9) .
Ag4 I8 2.9308(9) .
Ag4 I6 2.9659(9) .
Ag4 Ag5 3.3170(11) .
Ag4 Ag6 3.3277(12) .
Ag5 I1 2.8266(10) 2
Ag5 I7 2.8562(11) .
Ag5 I8 2.8994(10) .
Ag5 I1 2.9647(10) 4_666
Ag6 I9 2.7634(11) .
Ag6 I2 2.8115(12) 2_545
Ag6 I5 2.9573(12) 2_545
Ag6 I8 3.1233(11) .
Ag6 Ag2 3.1255(12) 2_545
Ag7 I8 2.8081(10) .
Ag7 I4 2.8463(9) 2_545
Ag7 I5 2.9009(11) .
Ag7 I6 2.9520(10) .
I1 Ag5 2.8266(10) 2_545
I1 Ag5 2.9647(10) 4_565
I2 Ag6 2.8115(12) 2
I4 Ag7 2.8463(9) 2
I4 Ag1 2.8546(10) 2
I5 Ag6 2.9573(12) 2
N1 C1 1.342(9) .
N1 C5 1.346(10) .
N1 C6 1.500(11) .
N2 C7 1.365(10) .
N2 N3 1.421(8) .
N2 H2 0.8600 .
N3 C10 1.460(11) .
N3 C9 1.489(10) .
N3 C8 1.529(11) .
O1 C7 1.201(10) .
C1 C2 1.414(10) .
C1 H1 0.9300 .
C2 C3 1.397(11) .
C2 C7 1.490(10) .
C3 C4 1.391(11) .
C3 H3 0.9300 .
C4 C5 1.363(12) .
C4 H4 0.9300 .
C5 H5 0.9300 .
C6 H6A 0.9600 .
C6 H6B 0.9600 .
C6 H6C 0.9600 .
C8 H8A 0.9600 .
C8 H8B 0.9600 .
C8 H8C 0.9600 .
C9 H9A 0.9600 .
C9 H9B 0.9600 .
C9 H9C 0.9600 .
C10 H10A 0.9600 .
C10 H10B 0.9600 .
C10 H10C 0.9600 .

loop_
_geom_hbond_atom_site_label_D
_geom_hbond_atom_site_label_H
_geom_hbond_atom_site_label_A
_geom_hbond_distance_DH
_geom_hbond_distance_HA
_geom_hbond_distance_DA
_geom_hbond_angle_DHA
_geom_hbond_site_symmetry_A
N2 H2 I3 0.86 2.91 3.731(6) 159.7 1_556
